data_8104777
loop_
_publ_author_name
'Li, Weili'
'Yang, Bo'

_publ_section_title
;
 Crystal structure of
 2,2&#x2032;-[ethane-1,2-diylbis(azanylylidenemethylylidene)]bis(6-chlorophenol),
 C16H14Cl2N2O2
;
_journal_issue 3
_journal_name_full 'Zeitschrift f\"ur Kristallographie - New Crystal Structures'
_journal_page_first 599
_journal_page_last 600
_journal_paper_doi 10.1515/ncrs-2020-0642
_journal_volume 236
_journal_year 2021
_chemical_formula_moiety 'C16 H14 Cl2 N2 O2'
_chemical_formula_sum 'C16 H14 Cl2 N2 O2'
_chemical_formula_weight 337.19
_space_group_crystal_system monoclinic
_space_group_IT_number 14
_space_group_name_Hall '-P 2yn'
_space_group_name_H-M_alt 'P 1 21/n 1'
_atom_sites_solution_hydrogens geom
_cell_angle_alpha 90
_cell_angle_beta 107.11(3)
_cell_angle_gamma 90
_cell_formula_units_Z 2
_cell_length_a 6.8492(14)
_cell_length_b 11.515(2)
_cell_length_c 10.018(2)
_cell_measurement_reflns_used 2695
_cell_measurement_temperature 293(2)
_cell_measurement_theta_max 26.386
_cell_measurement_theta_min 2.767
_cell_volume 755.1(3)
_computing_cell_refinement 'SAINT V8.40A (Bruker, 2019)'
_computing_data_reduction 'SAINT V8.40A (Bruker, 2019)'
_computing_molecular_graphics 'Olex2 1.3 (Dolomanov et al., 2009)'
_computing_publication_material 'Olex2 1.3 (Dolomanov et al., 2009)'
_computing_structure_refinement 'SHELXL 2018/3 (Sheldrick, 2015)'
_diffrn_ambient_temperature 293(2)
_diffrn_measured_fraction_theta_full 0.999
_diffrn_measured_fraction_theta_max 0.996
_diffrn_measurement_device_type 'Bruker P4'
_diffrn_measurement_method '\w scans'
_diffrn_radiation_monochromator graphite
_diffrn_radiation_type MoK\a
_diffrn_radiation_wavelength 0.71073
_diffrn_reflns_av_R_equivalents 0.0596
_diffrn_reflns_av_unetI/netI 0.0717
_diffrn_reflns_Laue_measured_fraction_full 0.999
_diffrn_reflns_Laue_measured_fraction_max 0.996
_diffrn_reflns_limit_h_max 8
_diffrn_reflns_limit_h_min -8
_diffrn_reflns_limit_k_max 14
_diffrn_reflns_limit_k_min -14
_diffrn_reflns_limit_l_max 12
_diffrn_reflns_limit_l_min 0
_diffrn_reflns_number 3010
_diffrn_reflns_point_group_measured_fraction_full 0.999
_diffrn_reflns_point_group_measured_fraction_max 0.996
_diffrn_reflns_theta_full 25.242
_diffrn_reflns_theta_max 26.447
_diffrn_reflns_theta_min 2.767
_diffrn_source_current 1.4
_diffrn_source_power 0.07
_diffrn_source_voltage 50.0
_exptl_absorpt_coefficient_mu 0.438
_exptl_absorpt_correction_type none
_exptl_absorpt_process_details
;
 TWINABS-2012/1 (Bruker,2012) was used for absorption correction.

Final HKLF 4 output contains 12567 reflections, Rint = 0.0742
 (6502 with I > 3sig(I), Rint = 0.0633)
;
_exptl_crystal_colour 'clear yellowish yellow'
_exptl_crystal_colour_lustre clear
_exptl_crystal_colour_modifier yellowish
_exptl_crystal_colour_primary yellow
_exptl_crystal_density_diffrn 1.483
_exptl_crystal_description block
_exptl_crystal_F_000 348
_exptl_crystal_size_max 0.18
_exptl_crystal_size_mid 0.16
_exptl_crystal_size_min 0.12
_refine_diff_density_max 0.263
_refine_diff_density_min -0.325
_refine_diff_density_rms 0.068
_refine_ls_extinction_coef .
_refine_ls_extinction_method none
_refine_ls_goodness_of_fit_ref 1.127
_refine_ls_hydrogen_treatment constr
_refine_ls_matrix_type full
_refine_ls_number_parameters 101
_refine_ls_number_reflns 1550
_refine_ls_number_restraints 0
_refine_ls_restrained_S_all 1.127
_refine_ls_R_factor_all 0.0877
_refine_ls_R_factor_gt 0.0592
_refine_ls_shift/su_max 0.000
_refine_ls_shift/su_mean 0.000
_refine_ls_structure_factor_coef Fsqd
_refine_ls_weighting_details 'w=1/[\s^2^(Fo^2^)+(0.0555P)^2^+0.1867P] where P=(Fo^2^+2Fc^2^)/3'
_refine_ls_weighting_scheme calc
_refine_ls_wR_factor_gt 0.1225
_refine_ls_wR_factor_ref 0.1369
_reflns_Friedel_coverage 0.000
_reflns_Friedel_fraction_full .
_reflns_Friedel_fraction_max .
_reflns_number_gt 1110
_reflns_number_total 1550
_reflns_threshold_expression 'I > 2\s(I)'
_cod_data_source_file suppl_j_ncrs-2020-0642_suppl.cif
_cod_data_source_block x4
_cod_original_cell_volume 755.2(3)
_cod_database_code 8104777
_shelx_space_group_comment
;
The symmetry employed for this shelxl refinement is uniquely defined
by the following loop, which should always be used as a source of
symmetry information in preference to the above space-group names.
They are only intended as comments.
;
_shelx_estimated_absorpt_t_max 0.949
_shelx_estimated_absorpt_t_min 0.925
_olex2_refinement_description
;
1. Fixed Uiso
 At 1.2 times of:
  All C(H) groups, All C(H,H) groups
 At 1.5 times of:
  All O(H) groups
2.a Secondary CH2 refined with riding coordinates:
 C8(H8A,H8B)
2.b Aromatic/amide H refined with riding coordinates:
 C3(H3), C4(H4), C5(H5), C7(H7)
2.c Idealised tetrahedral OH refined as rotating group:
 O1(H1)
;

loop_
_space_group_symop_operation_xyz
'x, y, z'
'-x+1/2, y+1/2, -z+1/2'
'-x, -y, -z'
'x-1/2, -y-1/2, z-1/2'

loop_
_atom_site_label
_atom_site_type_symbol
_atom_site_fract_x
_atom_site_fract_y
_atom_site_fract_z
_atom_site_U_iso_or_equiv
_atom_site_adp_type
_atom_site_occupancy
_atom_site_site_symmetry_order
_atom_site_calc_flag
_atom_site_refinement_flags_posn
_atom_site_refinement_flags_adp
_atom_site_refinement_flags_occupancy
_atom_site_disorder_assembly
_atom_site_disorder_group
Cl1 Cl 0.24538(13) 0.73733(6) 0.50866(9) 0.0438(3) Uani 1 1 d . . . . .
O1 O 0.2004(3) 0.30936(16) 0.3632(2) 0.0393(5) Uani 1 1 d . . . . .
H1 H 0.173519 0.341051 0.286672 0.059 Uiso 1 1 calc R U . . .
N1 N 0.1417(3) 0.47566(19) 0.1863(2) 0.0308(5) Uani 1 1 d . . . . .
C1 C 0.2225(3) 0.5104(2) 0.4306(3) 0.0270(6) Uani 1 1 d . . . . .
C2 C 0.2387(4) 0.3907(2) 0.4641(3) 0.0313(6) Uani 1 1 d . . . . .
C3 C 0.2967(4) 0.3548(3) 0.6029(3) 0.0373(7) Uani 1 1 d . . . . .
H3 H 0.307500 0.276026 0.624193 0.045 Uiso 1 1 calc R U . . .
C4 C 0.3378(4) 0.4354(3) 0.7083(3) 0.0401(7) Uani 1 1 d . . . . .
H4 H 0.378407 0.410409 0.800626 0.048 Uiso 1 1 calc R U . . .
C5 C 0.3202(4) 0.5531(3) 0.6799(3) 0.0380(7) Uani 1 1 d . . . . .
H5 H 0.345733 0.607048 0.752092 0.046 Uiso 1 1 calc R U . . .
C6 C 0.2644(4) 0.5887(2) 0.5435(3) 0.0309(6) Uani 1 1 d . . . . .
C7 C 0.1744(4) 0.5486(2) 0.2867(3) 0.0290(6) Uani 1 1 d . . . . .
H7 H 0.167144 0.627733 0.267050 0.035 Uiso 1 1 calc R U . . .
C8 C 0.1024(4) 0.5202(2) 0.0449(3) 0.0321(6) Uani 1 1 d . . . . .
H8A H 0.208052 0.493401 0.005740 0.039 Uiso 1 1 calc R U . . .
H8B H 0.105723 0.604428 0.047011 0.039 Uiso 1 1 calc R U . . .

loop_
_atom_site_aniso_label
_atom_site_aniso_U_11
_atom_site_aniso_U_22
_atom_site_aniso_U_33
_atom_site_aniso_U_23
_atom_site_aniso_U_13
_atom_site_aniso_U_12
Cl1 0.0521(6) 0.0294(4) 0.0518(6) -0.0099(3) 0.0181(4) -0.0056(3)
O1 0.0526(13) 0.0251(10) 0.0369(11) 0.0000(9) 0.0082(10) 0.0017(9)
N1 0.0344(13) 0.0268(12) 0.0292(12) 0.0010(10) 0.0064(10) 0.0007(9)
C1 0.0213(13) 0.0303(14) 0.0300(14) -0.0017(11) 0.0088(11) -0.0019(10)
C2 0.0269(14) 0.0322(14) 0.0337(15) -0.0014(12) 0.0075(11) 0.0003(11)
C3 0.0354(15) 0.0393(16) 0.0371(16) 0.0079(13) 0.0105(12) 0.0007(13)
C4 0.0337(15) 0.0561(19) 0.0299(15) 0.0055(14) 0.0083(12) -0.0015(14)
C5 0.0358(15) 0.0488(18) 0.0315(15) -0.0066(13) 0.0129(12) -0.0029(13)
C6 0.0267(14) 0.0295(14) 0.0373(15) -0.0023(12) 0.0109(11) -0.0019(11)
C7 0.0262(13) 0.0237(13) 0.0375(15) 0.0032(11) 0.0097(11) 0.0018(10)
C8 0.0367(14) 0.0293(14) 0.0294(14) 0.0013(12) 0.0082(11) 0.0009(12)

loop_
_atom_type_symbol
_atom_type_description
_atom_type_scat_dispersion_real
_atom_type_scat_dispersion_imag
_atom_type_scat_source
C C 0.0033 0.0016 'International Tables Vol C Tables 4.2.6.8 and 6.1.1.4'
H H 0.0000 0.0000 'International Tables Vol C Tables 4.2.6.8 and 6.1.1.4'
Cl Cl 0.1484 0.1585 'International Tables Vol C Tables 4.2.6.8 and 6.1.1.4'
N N 0.0061 0.0033 'International Tables Vol C Tables 4.2.6.8 and 6.1.1.4'
O O 0.0106 0.0060 'International Tables Vol C Tables 4.2.6.8 and 6.1.1.4'

loop_
_geom_angle_atom_site_label_1
_geom_angle_atom_site_label_2
_geom_angle_atom_site_label_3
_geom_angle
_geom_angle_site_symmetry_1
_geom_angle_site_symmetry_3
C2 O1 H1 109.5 . .
C7 N1 C8 118.2(2) . .
C2 C1 C7 120.7(2) . .
C6 C1 C2 116.7(2) . .
C6 C1 C7 122.5(2) . .
O1 C2 C1 121.0(2) . .
O1 C2 C3 118.6(3) . .
C3 C2 C1 120.3(2) . .
C2 C3 H3 119.9 . .
C4 C3 C2 120.1(3) . .
C4 C3 H3 119.9 . .
C3 C4 H4 119.4 . .
C3 C4 C5 121.3(3) . .
C5 C4 H4 119.4 . .
C4 C5 H5 120.7 . .
C6 C5 C4 118.7(3) . .
C6 C5 H5 120.7 . .
C1 C6 Cl1 118.8(2) . .
C5 C6 Cl1 118.4(2) . .
C5 C6 C1 122.8(3) . .
N1 C7 C1 121.2(2) . .
N1 C7 H7 119.4 . .
C1 C7 H7 119.4 . .
N1 C8 C8 110.3(3) . 3_565
N1 C8 H8A 109.6 . .
N1 C8 H8B 109.6 . .
C8 C8 H8A 109.6 3_565 .
C8 C8 H8B 109.6 3_565 .
H8A C8 H8B 108.1 . .

loop_
_geom_bond_atom_site_label_1
_geom_bond_atom_site_label_2
_geom_bond_distance
_geom_bond_site_symmetry_2
Cl1 C6 1.745(3) .
O1 H1 0.8200 .
O1 C2 1.346(3) .
N1 C7 1.279(3) .
N1 C8 1.455(3) .
C1 C2 1.415(4) .
C1 C6 1.408(4) .
C1 C7 1.450(3) .
C2 C3 1.391(4) .
C3 H3 0.9300 .
C3 C4 1.371(4) .
C4 H4 0.9300 .
C4 C5 1.383(4) .
C5 H5 0.9300 .
C5 C6 1.369(4) .
C7 H7 0.9300 .
C8 C8 1.500(5) 3_565
C8 H8A 0.9700 .
C8 H8B 0.9700 .

loop_
_geom_torsion_atom_site_label_1
_geom_torsion_atom_site_label_2
_geom_torsion_atom_site_label_3
_geom_torsion_atom_site_label_4
_geom_torsion
_geom_torsion_site_symmetry_1
_geom_torsion_site_symmetry_2
_geom_torsion_site_symmetry_3
_geom_torsion_site_symmetry_4
O1 C2 C3 C4 179.7(2) . . . .
C1 C2 C3 C4 0.2(4) . . . .
C2 C1 C6 Cl1 -179.63(18) . . . .
C2 C1 C6 C5 0.6(4) . . . .
C2 C1 C7 N1 1.3(3) . . . .
C2 C3 C4 C5 1.0(4) . . . .
C3 C4 C5 C6 -1.3(4) . . . .
C4 C5 C6 Cl1 -179.3(2) . . . .
C4 C5 C6 C1 0.5(4) . . . .
C6 C1 C2 O1 179.6(2) . . . .
C6 C1 C2 C3 -1.0(3) . . . .
C6 C1 C7 N1 178.3(2) . . . .
C7 N1 C8 C8 -121.2(3) . . . 3_565
C7 C1 C2 O1 -3.2(4) . . . .
C7 C1 C2 C3 176.2(2) . . . .
C7 C1 C6 Cl1 3.2(3) . . . .
C7 C1 C6 C5 -176.5(2) . . . .
C8 N1 C7 C1 -177.5(2) . . . .
